data_4106714
loop_
_publ_author_name
'Nathalie Busschaert'
'Marco Wenzel'
'Mark E. Light'
'Paulina Iglesias-Hern\'andez'
'Ricardo P\'erez-Tom\'as'
'Philip A. Gale'

_publ_contact_author_email philip.gale@soton.ac.uk
_publ_contact_author_name 'Gale, Philip'
_publ_section_title
;
 Structure-Activity Relationships in Tripodal Transmembrane Anion
 Transporters: The Effect of Fluorination
;
_journal_name_full 'Journal of the American Chemical Society'
_journal_page_first 14136
_journal_page_last 14148
_journal_paper_doi 10.1021/ja205884y
_journal_volume 133
_journal_year 2011
_chemical_formula_moiety '2(C27 H30 F3 N7 S3), 2(C16 H36 N), 2(C4 H10 O), O4 S'
_chemical_formula_sum 'C94 H152 F6 N16 O6 S7'
_chemical_formula_weight 1940.81
_chemical_name_systematic
;
 ?
;
_space_group_IT_number 2
_symmetry_cell_setting triclinic
_symmetry_space_group_name_Hall '-P 1'
_symmetry_space_group_name_H-M 'P -1'
_atom_sites_solution_hydrogens geom
_atom_sites_solution_primary direct
_atom_sites_solution_secondary difmap
_audit_creation_method SHELXL-97
_cell_angle_alpha 110.7390(10)
_cell_angle_beta 108.8380(10)
_cell_angle_gamma 97.0670(10)
_cell_formula_units_Z 1
_cell_length_a 13.3402(2)
_cell_length_b 13.9433(3)
_cell_length_c 16.0351(3)
_cell_measurement_reflns_used 11515
_cell_measurement_temperature 120(2)
_cell_measurement_theta_max 27.485
_cell_measurement_theta_min 2.910
_cell_volume 2543.25(9)
_computing_cell_refinement 'DENZO (Otwinowski & Minor, 1997) & COLLECT (Hooft, R.W.W., 1998)'
_computing_data_collection 'COLLECT (Hooft, R.W.W., 1998)'
_computing_data_reduction 'DENZO (Otwinowski & Minor, 1997) & COLLECT (Hooft, R.W.W., 1998)'
_computing_publication_material 'WINGX (Farrugia, 1998)'
_computing_structure_refinement 'SHELXL-97 (Sheldrick, 2008)'
_computing_structure_solution 'SHELXS-97 (Sheldrick, 1997)'
_diffrn_ambient_temperature 120(2)
_diffrn_detector_area_resol_mean 9.091
_diffrn_measured_fraction_theta_full 0.996
_diffrn_measured_fraction_theta_max 0.992
_diffrn_measurement_device_type 'Bruker-Nonius Roper CCD camera on \k-goniostat'
_diffrn_measurement_method '\f & \w scans'
_diffrn_radiation_monochromator graphite
_diffrn_radiation_source 'Bruker-Nonius FR591 rotating anode'
_diffrn_radiation_type MoK\a
_diffrn_radiation_wavelength 0.71073
_diffrn_reflns_av_R_equivalents 0.0539
_diffrn_reflns_av_sigmaI/netI 0.0469
_diffrn_reflns_limit_h_max 17
_diffrn_reflns_limit_h_min -17
_diffrn_reflns_limit_k_max 18
_diffrn_reflns_limit_k_min -18
_diffrn_reflns_limit_l_max 20
_diffrn_reflns_limit_l_min -20
_diffrn_reflns_number 57930
_diffrn_reflns_theta_full 27.50
_diffrn_reflns_theta_max 27.56
_diffrn_reflns_theta_min 2.96
_exptl_absorpt_coefficient_mu 0.225
_exptl_absorpt_correction_T_max 0.7456
_exptl_absorpt_correction_T_min 0.6454
_exptl_absorpt_correction_type multi-scan
_exptl_absorpt_process_details 'SADABS 2007/2 (Sheldrick, G.M., 2007)'
_exptl_crystal_colour colorless
_exptl_crystal_density_diffrn 1.267
_exptl_crystal_description block
_exptl_crystal_F_000 1042
_exptl_crystal_size_max 0.3
_exptl_crystal_size_mid 0.2
_exptl_crystal_size_min 0.15
_refine_diff_density_max 0.797
_refine_diff_density_min -0.889
_refine_diff_density_rms 0.146
_refine_ls_extinction_coef 0.0272(17)
_refine_ls_extinction_expression Fc^*^=kFc[1+0.001xFc^2^\l^3^/sin(2\q)]^-1/4^
_refine_ls_extinction_method SHELXL
_refine_ls_goodness_of_fit_ref 1.040
_refine_ls_hydrogen_treatment constr
_refine_ls_matrix_type full
_refine_ls_number_parameters 602
_refine_ls_number_reflns 11670
_refine_ls_number_restraints 0
_refine_ls_restrained_S_all 1.040
_refine_ls_R_factor_all 0.0789
_refine_ls_R_factor_gt 0.0598
_refine_ls_shift/su_max 0.013
_refine_ls_shift/su_mean 0.002
_refine_ls_structure_factor_coef Fsqd
_refine_ls_weighting_details 'calc w=1/[\s^2^(Fo^2^)+(0.0793P)^2^+1.9389P] where P=(Fo^2^+2Fc^2^)/3'
_refine_ls_weighting_scheme calc
_refine_ls_wR_factor_gt 0.1475
_refine_ls_wR_factor_ref 0.1606
_reflns_number_gt 9120
_reflns_number_total 11670
_reflns_threshold_expression >2\s(I)
_cod_data_source_file ja205884y_si_001_08.cif
_cod_data_source_block 2011nb0004a
_cod_database_code 4106714

loop_
_symmetry_equiv_pos_as_xyz
'x, y, z'
'-x, -y, -z'

loop_
_atom_site_label
_atom_site_type_symbol
_atom_site_fract_x
_atom_site_fract_y
_atom_site_fract_z
_atom_site_U_iso_or_equiv
_atom_site_adp_type
_atom_site_occupancy
_atom_site_symmetry_multiplicity
_atom_site_calc_flag
_atom_site_refinement_flags
C50 C 1.0156(4) 0.1018(6) 0.6506(7) 0.140(3) Uani 1 1 d .
H50A H 0.9399 0.0610 0.6096 0.168 Uiso 1 1 calc R
H50B H 1.0401 0.0822 0.7047 0.168 Uiso 1 1 calc R
C51 C 0.9567(3) 0.2226(3) 0.7329(3) 0.0691(10) Uani 1 1 d .
H51A H 0.9787 0.2046 0.7881 0.083 Uiso 1 1 calc R
H51B H 0.8800 0.1846 0.6930 0.083 Uiso 1 1 calc R
C52 C 0.9669(2) 0.3422(2) 0.7703(2) 0.0409(6) Uani 1 1 d .
H52A H 0.9234 0.3600 0.8082 0.061 Uiso 1 1 calc R
H52B H 0.9410 0.3606 0.7163 0.061 Uiso 1 1 calc R
H52C H 1.0424 0.3810 0.8099 0.061 Uiso 1 1 calc R
C53 C 1.0918(6) 0.0742(6) 0.5890(6) 0.137(3) Uani 1 1 d .
H53A H 1.0817 -0.0014 0.5605 0.206 Uiso 1 1 calc R
H53B H 1.1677 0.1089 0.6313 0.206 Uiso 1 1 calc R
H53C H 1.0712 0.0987 0.5385 0.206 Uiso 1 1 calc R
O1 O 0.5773(2) 1.1069(2) 0.0606(2) 0.0246(6) Uani 0.50 1 d P
O3 O 0.4244(3) 0.9816(3) 0.0482(2) 0.0277(7) Uani 0.50 1 d P
O2 O 0.5673(3) 1.0053(2) 0.0956(2) 0.0257(6) Uani 0.50 1 d P
O4 O 0.4412(3) 1.0820(2) 0.0113(2) 0.0272(7) Uani 0.50 1 d P
O10 O 1.0206(2) 0.1856(4) 0.6774(2) 0.1003(12) Uani 1 1 d .
S1 S 0.5000 1.0000 0.0000 0.01849(16) Uani 1 2 d S
C1 C 0.83895(19) 0.79956(19) 0.01109(18) 0.0300(5) Uani 1 1 d .
H1A H 0.8764 0.7535 -0.0212 0.036 Uiso 1 1 calc R
H1B H 0.8805 0.8271 0.0805 0.036 Uiso 1 1 calc R
C2 C 0.83587(19) 0.89164(18) -0.01845(17) 0.0295(5) Uani 1 1 d .
H2A H 0.9092 0.9244 -0.0096 0.035 Uiso 1 1 calc R
H2B H 0.7886 0.8651 -0.0866 0.035 Uiso 1 1 calc R
C3 C 0.85615(18) 1.04302(18) 0.13025(17) 0.0262(5) Uani 1 1 d .
C4 C 0.84139(18) 1.17962(18) 0.27183(17) 0.0266(5) Uani 1 1 d .
C5 C 0.8317(2) 1.28103(19) 0.28613(18) 0.0331(5) Uani 1 1 d .
H5 H 0.8010 1.2964 0.2330 0.040 Uiso 1 1 calc R
C6 C 0.8676(2) 1.3605(2) 0.37967(19) 0.0363(6) Uani 1 1 d .
H6 H 0.8606 1.4288 0.3899 0.044 Uiso 1 1 calc R
C7 C 0.91330(19) 1.33573(19) 0.45617(17) 0.0307(5) Uani 1 1 d .
C8 C 0.92490(19) 1.23534(19) 0.44489(18) 0.0306(5) Uani 1 1 d .
H8 H 0.9565 1.2210 0.4985 0.037 Uiso 1 1 calc R
C9 C 0.88808(19) 1.15656(19) 0.35128(17) 0.0292(5) Uani 1 1 d .
H9 H 0.8946 1.0882 0.3415 0.035 Uiso 1 1 calc R
C10 C 0.7230(2) 0.69824(19) 0.05896(17) 0.0301(5) Uani 1 1 d .
H10A H 0.7913 0.6812 0.0855 0.036 Uiso 1 1 calc R
H10B H 0.6636 0.6336 0.0284 0.036 Uiso 1 1 calc R
C11 C 0.7048(2) 0.7814(2) 0.14096(17) 0.0319(5) Uani 1 1 d .
H11A H 0.7133 0.7582 0.1926 0.038 Uiso 1 1 calc R
H11B H 0.7603 0.8481 0.1672 0.038 Uiso 1 1 calc R
C12 C 0.5041(2) 0.73523(18) 0.09764(16) 0.0263(5) Uani 1 1 d .
C13 C 0.29856(19) 0.71533(17) 0.02729(15) 0.0246(4) Uani 1 1 d .
C14 C 0.2542(2) 0.63086(19) 0.04306(18) 0.0321(5) Uani 1 1 d .
H14 H 0.3006 0.6011 0.0775 0.038 Uiso 1 1 calc R
C15 C 0.1413(2) 0.5910(2) 0.0076(2) 0.0368(6) Uani 1 1 d .
H15 H 0.1117 0.5348 0.0185 0.044 Uiso 1 1 calc R
C16 C 0.0731(2) 0.6351(2) -0.04377(19) 0.0330(5) Uani 1 1 d .
C17 C 0.1132(2) 0.71970(19) -0.05947(18) 0.0325(5) Uani 1 1 d .
H17 H 0.0659 0.7496 -0.0930 0.039 Uiso 1 1 calc R
C18 C 0.2265(2) 0.75931(18) -0.02376(16) 0.0279(5) Uani 1 1 d .
H18 H 0.2552 0.8164 -0.0340 0.033 Uiso 1 1 calc R
C19 C 0.68203(19) 0.65174(18) -0.11232(17) 0.0287(5) Uani 1 1 d .
H19A H 0.7070 0.5897 -0.1106 0.034 Uiso 1 1 calc R
H19B H 0.7088 0.6749 -0.1534 0.034 Uiso 1 1 calc R
C20 C 0.5567(2) 0.62136(18) -0.15542(17) 0.0302(5) Uani 1 1 d .
H20A H 0.5294 0.5585 -0.2164 0.036 Uiso 1 1 calc R
H20B H 0.5302 0.6039 -0.1115 0.036 Uiso 1 1 calc R
C21 C 0.48567(17) 0.71770(17) -0.25654(15) 0.0227(4) Uani 1 1 d .
C22 C 0.41214(18) 0.84585(18) -0.32221(16) 0.0259(5) Uani 1 1 d .
C23 C 0.35046(19) 0.78068(19) -0.41963(16) 0.0284(5) Uani 1 1 d .
H23 H 0.3395 0.7073 -0.4424 0.034 Uiso 1 1 calc R
C24 C 0.3048(2) 0.8255(2) -0.48342(18) 0.0336(5) Uani 1 1 d .
H24 H 0.2639 0.7826 -0.5490 0.040 Uiso 1 1 calc R
C25 C 0.3210(2) 0.9334(2) -0.4482(2) 0.0387(6) Uani 1 1 d .
C26 C 0.3806(3) 0.9995(2) -0.3532(2) 0.0496(8) Uani 1 1 d .
H26 H 0.3900 1.0726 -0.3313 0.060 Uiso 1 1 calc R
C27 C 0.4272(2) 0.9558(2) -0.2897(2) 0.0437(7) Uani 1 1 d .
H27 H 0.4689 1.0002 -0.2246 0.052 Uiso 1 1 calc R
C28 C 0.41901(17) 0.31388(17) 0.54174(15) 0.0216(4) Uani 1 1 d .
H28A H 0.4456 0.3874 0.5894 0.026 Uiso 1 1 calc R
H28B H 0.4519 0.3080 0.4949 0.026 Uiso 1 1 calc R
C29 C 0.45923(18) 0.24414(18) 0.59293(16) 0.0261(5) Uani 1 1 d .
H29A H 0.4477 0.1731 0.5453 0.031 Uiso 1 1 calc R
H29B H 0.4179 0.2389 0.6318 0.031 Uiso 1 1 calc R
C30 C 0.58155(19) 0.29249(19) 0.65809(17) 0.0281(5) Uani 1 1 d .
H30A H 0.6205 0.3091 0.6211 0.034 Uiso 1 1 calc R
H30B H 0.5910 0.3585 0.7116 0.034 Uiso 1 1 calc R
C31 C 0.6311(2) 0.2176(2) 0.69827(19) 0.0358(6) Uani 1 1 d .
H31A H 0.7078 0.2506 0.7384 0.054 Uiso 1 1 calc R
H31B H 0.6228 0.1525 0.6455 0.054 Uiso 1 1 calc R
H31C H 0.5939 0.2023 0.7362 0.054 Uiso 1 1 calc R
C32 C 0.24713(18) 0.17264(16) 0.41635(15) 0.0238(4) Uani 1 1 d .
H32A H 0.1676 0.1575 0.3914 0.029 Uiso 1 1 calc R
H32B H 0.2680 0.1283 0.4504 0.029 Uiso 1 1 calc R
C33 C 0.28099(19) 0.13976(17) 0.33044(16) 0.0265(5) Uani 1 1 d .
H33A H 0.3588 0.1717 0.3521 0.032 Uiso 1 1 calc R
H33B H 0.2403 0.1638 0.2832 0.032 Uiso 1 1 calc R
C34 C 0.2565(2) 0.01869(19) 0.28470(17) 0.0352(6) Uani 1 1 d .
H34A H 0.3086 -0.0028 0.3279 0.042 Uiso 1 1 calc R
H34B H 0.1835 -0.0117 0.2783 0.042 Uiso 1 1 calc R
C35 C 0.2624(3) -0.0262(2) 0.1863(2) 0.0460(7) Uani 1 1 d .
H35A H 0.2460 -0.1024 0.1616 0.069 Uiso 1 1 calc R
H35B H 0.3350 0.0019 0.1922 0.069 Uiso 1 1 calc R
H35C H 0.2100 -0.0067 0.1425 0.069 Uiso 1 1 calc R
C36 C 0.27572(17) 0.36278(17) 0.43881(15) 0.0215(4) Uani 1 1 d .
H36A H 0.3088 0.3464 0.3915 0.026 Uiso 1 1 calc R
H36B H 0.3137 0.4353 0.4867 0.026 Uiso 1 1 calc R
C37 C 0.15560(18) 0.35779(18) 0.38737(16) 0.0260(5) Uani 1 1 d .
H37A H 0.1313 0.4046 0.4333 0.031 Uiso 1 1 calc R
H37B H 0.1103 0.2858 0.3621 0.031 Uiso 1 1 calc R
C38 C 0.1421(2) 0.3914(2) 0.30400(18) 0.0335(5) Uani 1 1 d .
H38A H 0.1542 0.3369 0.2533 0.040 Uiso 1 1 calc R
H38B H 0.0669 0.3946 0.2770 0.040 Uiso 1 1 calc R
C39 C 0.2187(2) 0.4975(2) 0.3323(2) 0.0405(6) Uani 1 1 d .
H39A H 0.2052 0.5124 0.2762 0.061 Uiso 1 1 calc R
H39B H 0.2935 0.4947 0.3575 0.061 Uiso 1 1 calc R
H39C H 0.2059 0.5525 0.3810 0.061 Uiso 1 1 calc R
C40 C 0.23846(18) 0.30399(17) 0.55978(15) 0.0234(4) Uani 1 1 d .
H40A H 0.1622 0.2996 0.5255 0.028 Uiso 1 1 calc R
H40B H 0.2391 0.2452 0.5788 0.028 Uiso 1 1 calc R
C41 C 0.28702(19) 0.40714(18) 0.65123(15) 0.0254(5) Uani 1 1 d .
H41A H 0.2955 0.4670 0.6343 0.031 Uiso 1 1 calc R
H41B H 0.3590 0.4078 0.6922 0.031 Uiso 1 1 calc R
C42 C 0.2114(2) 0.4173(2) 0.70608(17) 0.0298(5) Uani 1 1 d .
H42A H 0.1427 0.4255 0.6677 0.036 Uiso 1 1 calc R
H42B H 0.1948 0.3524 0.7144 0.036 Uiso 1 1 calc R
C43 C 0.2620(2) 0.5115(2) 0.80520(18) 0.0349(5) Uani 1 1 d .
H43A H 0.2117 0.5146 0.8368 0.052 Uiso 1 1 calc R
H43B H 0.2772 0.5761 0.7973 0.052 Uiso 1 1 calc R
H43C H 0.3293 0.5031 0.8440 0.052 Uiso 1 1 calc R
N1 N 0.72769(15) 0.73701(15) -0.01395(13) 0.0252(4) Uani 1 1 d .
N2 N 0.79527(15) 0.97079(15) 0.03890(14) 0.0273(4) Uani 1 1 d .
H2 H 0.7282 0.9715 0.0128 0.033 Uiso 1 1 calc R
N3 N 0.79762(16) 1.09818(16) 0.17541(14) 0.0298(4) Uani 1 1 d .
H3 H 0.7280 1.0826 0.1429 0.036 Uiso 1 1 calc R
N4 N 0.59626(16) 0.79887(16) 0.10809(14) 0.0286(4) Uani 1 1 d .
H4 H 0.5905 0.8529 0.0945 0.034 Uiso 1 1 calc R
N5 N 0.41164(16) 0.76344(15) 0.05852(14) 0.0273(4) Uani 1 1 d .
H5A H 0.4246 0.8215 0.0515 0.033 Uiso 1 1 calc R
N6 N 0.51381(17) 0.70706(16) -0.17228(13) 0.0290(4) Uani 1 1 d .
H6A H 0.5059 0.7544 -0.1248 0.035 Uiso 1 1 calc R
N7 N 0.45597(17) 0.80922(16) -0.25044(13) 0.0302(4) Uani 1 1 d .
H7 H 0.4657 0.8520 -0.1928 0.036 Uiso 1 1 calc R
N8 N 0.29521(14) 0.28854(13) 0.48937(12) 0.0202(4) Uani 1 1 d .
F1 F 0.94840(13) 1.41329(12) 0.54831(11) 0.0443(4) Uani 1 1 d .
F2 F -0.03839(13) 0.59387(13) -0.07961(13) 0.0460(4) Uani 1 1 d .
F3 F 0.27535(16) 0.97615(15) -0.51128(13) 0.0566(5) Uani 1 1 d .
S2 S 0.49021(5) 0.62680(4) -0.35697(4) 0.02654(15) Uani 1 1 d .
S3 S 0.99353(5) 1.06523(5) 0.18347(5) 0.03455(16) Uani 1 1 d .
S4 S 0.50800(6) 0.63396(5) 0.13131(5) 0.03681(17) Uani 1 1 d .

loop_
_atom_site_aniso_label
_atom_site_aniso_U_11
_atom_site_aniso_U_22
_atom_site_aniso_U_33
_atom_site_aniso_U_23
_atom_site_aniso_U_13
_atom_site_aniso_U_12
C50 0.061(3) 0.168(6) 0.270(9) 0.192(7) 0.047(4) 0.039(4)
C51 0.0451(19) 0.091(3) 0.061(2) 0.030(2) 0.0071(16) 0.0248(19)
C52 0.0318(14) 0.0296(13) 0.0571(17) 0.0133(12) 0.0192(13) 0.0040(10)
C53 0.141(5) 0.164(6) 0.217(8) 0.156(6) 0.106(5) 0.073(5)
O1 0.0201(15) 0.0188(14) 0.0268(15) 0.0051(12) 0.0055(12) 0.0022(12)
O3 0.0229(16) 0.0373(18) 0.0305(16) 0.0189(14) 0.0144(13) 0.0088(13)
O2 0.0276(16) 0.0280(16) 0.0185(14) 0.0105(13) 0.0048(12) 0.0078(13)
O4 0.0276(16) 0.0222(15) 0.0307(16) 0.0098(13) 0.0098(13) 0.0117(13)
O10 0.0496(17) 0.145(3) 0.075(2) 0.015(2) 0.0182(14) 0.033(2)
S1 0.0178(3) 0.0181(3) 0.0180(3) 0.0076(3) 0.0052(3) 0.0046(3)
C1 0.0224(11) 0.0294(12) 0.0340(12) 0.0092(10) 0.0099(10) 0.0086(9)
C2 0.0260(11) 0.0294(12) 0.0286(11) 0.0073(9) 0.0118(9) 0.0049(9)
C3 0.0216(11) 0.0247(11) 0.0299(11) 0.0113(9) 0.0083(9) 0.0040(9)
C4 0.0184(10) 0.0277(11) 0.0304(11) 0.0096(9) 0.0087(9) 0.0059(9)
C5 0.0368(13) 0.0310(12) 0.0328(12) 0.0155(10) 0.0119(11) 0.0126(10)
C6 0.0404(14) 0.0270(12) 0.0418(14) 0.0143(11) 0.0156(12) 0.0123(10)
C7 0.0253(12) 0.0304(12) 0.0307(12) 0.0071(10) 0.0113(10) 0.0052(9)
C8 0.0266(12) 0.0355(13) 0.0334(12) 0.0166(10) 0.0128(10) 0.0115(10)
C9 0.0261(12) 0.0268(11) 0.0362(13) 0.0140(10) 0.0126(10) 0.0084(9)
C10 0.0286(12) 0.0330(12) 0.0321(12) 0.0187(10) 0.0085(10) 0.0133(10)
C11 0.0300(12) 0.0381(13) 0.0261(11) 0.0155(10) 0.0069(10) 0.0096(10)
C12 0.0352(12) 0.0273(11) 0.0220(10) 0.0113(9) 0.0150(9) 0.0136(9)
C13 0.0328(12) 0.0225(10) 0.0213(10) 0.0086(8) 0.0139(9) 0.0099(9)
C14 0.0387(14) 0.0313(12) 0.0337(12) 0.0193(10) 0.0163(11) 0.0115(10)
C15 0.0435(15) 0.0342(13) 0.0437(14) 0.0221(12) 0.0241(12) 0.0104(11)
C16 0.0305(13) 0.0310(12) 0.0382(13) 0.0119(11) 0.0172(11) 0.0082(10)
C17 0.0357(13) 0.0271(12) 0.0338(12) 0.0120(10) 0.0123(10) 0.0118(10)
C18 0.0352(13) 0.0231(11) 0.0260(11) 0.0103(9) 0.0127(10) 0.0084(9)
C19 0.0321(12) 0.0230(11) 0.0283(11) 0.0088(9) 0.0101(10) 0.0089(9)
C20 0.0336(13) 0.0232(11) 0.0291(12) 0.0118(9) 0.0065(10) 0.0061(9)
C21 0.0187(10) 0.0228(10) 0.0223(10) 0.0077(8) 0.0056(8) 0.0035(8)
C22 0.0253(11) 0.0282(11) 0.0260(11) 0.0123(9) 0.0105(9) 0.0098(9)
C23 0.0289(12) 0.0313(12) 0.0264(11) 0.0118(10) 0.0119(9) 0.0109(9)
C24 0.0341(13) 0.0474(15) 0.0271(12) 0.0200(11) 0.0150(10) 0.0159(11)
C25 0.0367(14) 0.0485(16) 0.0442(15) 0.0350(13) 0.0147(12) 0.0124(12)
C26 0.0520(18) 0.0287(13) 0.0557(18) 0.0217(13) 0.0037(14) 0.0051(12)
C27 0.0473(16) 0.0289(13) 0.0364(14) 0.0103(11) -0.0016(12) 0.0079(11)
C28 0.0205(10) 0.0219(10) 0.0211(10) 0.0088(8) 0.0073(8) 0.0046(8)
C29 0.0264(11) 0.0254(11) 0.0272(11) 0.0125(9) 0.0092(9) 0.0085(9)
C30 0.0253(11) 0.0337(12) 0.0275(11) 0.0144(10) 0.0103(9) 0.0111(9)
C31 0.0307(13) 0.0472(15) 0.0362(13) 0.0227(12) 0.0127(11) 0.0186(11)
C32 0.0253(11) 0.0190(10) 0.0230(10) 0.0069(8) 0.0075(9) 0.0036(8)
C33 0.0286(12) 0.0250(11) 0.0234(11) 0.0081(9) 0.0094(9) 0.0073(9)
C34 0.0492(15) 0.0272(12) 0.0271(12) 0.0100(10) 0.0114(11) 0.0177(11)
C35 0.0583(18) 0.0403(15) 0.0328(14) 0.0061(12) 0.0176(13) 0.0207(13)
C36 0.0230(10) 0.0214(10) 0.0226(10) 0.0112(8) 0.0095(8) 0.0064(8)
C37 0.0251(11) 0.0257(11) 0.0281(11) 0.0135(9) 0.0092(9) 0.0073(9)
C38 0.0298(12) 0.0386(13) 0.0318(12) 0.0191(11) 0.0069(10) 0.0090(10)
C39 0.0420(15) 0.0414(15) 0.0456(15) 0.0279(13) 0.0151(12) 0.0126(12)
C40 0.0221(10) 0.0265(11) 0.0236(10) 0.0108(9) 0.0113(9) 0.0057(8)
C41 0.0273(11) 0.0267(11) 0.0226(10) 0.0095(9) 0.0109(9) 0.0079(9)
C42 0.0313(12) 0.0353(12) 0.0283(11) 0.0145(10) 0.0156(10) 0.0135(10)
C43 0.0397(14) 0.0390(14) 0.0302(12) 0.0122(11) 0.0185(11) 0.0186(11)
N1 0.0230(9) 0.0243(9) 0.0243(9) 0.0090(8) 0.0061(7) 0.0056(7)
N2 0.0202(9) 0.0280(10) 0.0281(10) 0.0098(8) 0.0053(8) 0.0056(7)
N3 0.0197(9) 0.0304(10) 0.0306(10) 0.0076(8) 0.0054(8) 0.0063(8)
N4 0.0331(11) 0.0279(10) 0.0292(10) 0.0156(8) 0.0119(8) 0.0128(8)
N5 0.0322(10) 0.0229(9) 0.0324(10) 0.0168(8) 0.0128(8) 0.0095(8)
N6 0.0343(11) 0.0282(10) 0.0211(9) 0.0088(8) 0.0073(8) 0.0113(8)
N7 0.0403(11) 0.0294(10) 0.0176(9) 0.0061(8) 0.0087(8) 0.0168(9)
N8 0.0208(9) 0.0192(8) 0.0195(8) 0.0077(7) 0.0075(7) 0.0038(7)
F1 0.0450(9) 0.0396(8) 0.0327(8) 0.0018(7) 0.0110(7) 0.0123(7)
F2 0.0319(8) 0.0440(9) 0.0630(11) 0.0243(8) 0.0188(8) 0.0079(7)
F3 0.0642(12) 0.0616(11) 0.0589(11) 0.0477(10) 0.0163(9) 0.0200(9)
S2 0.0324(3) 0.0212(3) 0.0261(3) 0.0074(2) 0.0145(2) 0.0071(2)
S3 0.0192(3) 0.0384(3) 0.0338(3) 0.0061(3) 0.0065(2) 0.0054(2)
S4 0.0435(4) 0.0413(4) 0.0494(4) 0.0338(3) 0.0263(3) 0.0237(3)

loop_
_atom_type_symbol
_atom_type_description
_atom_type_scat_dispersion_real
_atom_type_scat_dispersion_imag
_atom_type_scat_source
C C 0.0033 0.0016 'International Tables Vol C Tables 4.2.6.8 and 6.1.1.4'
H H 0.0000 0.0000 'International Tables Vol C Tables 4.2.6.8 and 6.1.1.4'
N N 0.0061 0.0033 'International Tables Vol C Tables 4.2.6.8 and 6.1.1.4'
O O 0.0106 0.0060 'International Tables Vol C Tables 4.2.6.8 and 6.1.1.4'
F F 0.0171 0.0103 'International Tables Vol C Tables 4.2.6.8 and 6.1.1.4'
S S 0.1246 0.1234 'International Tables Vol C Tables 4.2.6.8 and 6.1.1.4'

loop_
_geom_angle_atom_site_label_1
_geom_angle_atom_site_label_2
_geom_angle_atom_site_label_3
_geom_angle
_geom_angle_site_symmetry_1
_geom_angle_site_symmetry_3
O10 C50 C53 110.1(5) . .
O10 C51 C52 115.2(4) . .
S1 O1 O4 54.87(14) . .
S1 O1 O2 54.67(14) . .
O4 O1 O2 91.2(2) . .
S1 O1 O3 55.15(14) . 2_675
O4 O1 O3 90.3(2) . 2_675
O2 O1 O3 89.1(2) . 2_675
S1 O3 O4 53.22(14) . .
S1 O3 O1 53.65(14) . 2_675
O4 O3 O1 88.7(2) . 2_675
S1 O3 O2 53.31(14) . .
O4 O3 O2 88.0(2) . .
O1 O3 O2 87.54(19) 2_675 .
S1 O2 O4 54.71(14) . 2_675
S1 O2 O1 54.76(14) . .
O4 O2 O1 91.3(2) 2_675 .
S1 O2 O3 54.89(14) . .
O4 O2 O3 89.7(2) 2_675 .
O1 O2 O3 89.2(2) . .
S1 O4 O1 56.00(15) . .
S1 O4 O2 55.73(15) . 2_675
O1 O4 O2 92.5(2) . 2_675
S1 O4 O3 55.82(15) . .
O1 O4 O3 91.5(2) . .
O2 O4 O3 90.7(2) 2_675 .
C50 O10 C51 116.9(6) . .
O4 S1 O4 180.000(1) 2_675 .
O4 S1 O2 110.44(17) 2_675 2_675
O4 S1 O2 69.56(17) . 2_675
O4 S1 O2 69.56(17) 2_675 .
O4 S1 O2 110.44(17) . .
O2 S1 O2 180.0(2) 2_675 .
O4 S1 O1 69.12(17) 2_675 2_675
O4 S1 O1 110.88(17) . 2_675
O2 S1 O1 70.57(17) 2_675 2_675
O2 S1 O1 109.43(17) . 2_675
O4 S1 O1 110.88(17) 2_675 .
O4 S1 O1 69.12(17) . .
O2 S1 O1 109.43(17) 2_675 .
O2 S1 O1 70.57(17) . .
O1 S1 O1 180.000(1) 2_675 .
O4 S1 O3 70.96(18) 2_675 2_675
O4 S1 O3 109.04(18) . 2_675
O2 S1 O3 71.80(17) 2_675 2_675
O2 S1 O3 108.20(17) . 2_675
O1 S1 O3 108.80(17) 2_675 2_675
O1 S1 O3 71.20(17) . 2_675
O4 S1 O3 109.04(18) 2_675 .
O4 S1 O3 70.96(18) . .
O2 S1 O3 108.20(17) 2_675 .
O2 S1 O3 71.80(17) . .
O1 S1 O3 71.20(17) 2_675 .
O1 S1 O3 108.80(17) . .
O3 S1 O3 180.000(1) 2_675 .
N1 C1 C2 111.89(19) . .
N2 C2 C1 111.04(19) . .
N2 C3 N3 114.0(2) . .
N2 C3 S3 123.06(18) . .
N3 C3 S3 122.88(17) . .
C5 C4 C9 120.0(2) . .
C5 C4 N3 119.1(2) . .
C9 C4 N3 120.8(2) . .
C4 C5 C6 120.3(2) . .
C7 C6 C5 118.4(2) . .
C6 C7 F1 118.8(2) . .
C6 C7 C8 123.0(2) . .
F1 C7 C8 118.2(2) . .
C7 C8 C9 118.1(2) . .
C8 C9 C4 120.2(2) . .
N1 C10 C11 111.16(19) . .
N4 C11 C10 111.99(19) . .
N4 C12 N5 112.60(19) . .
N4 C12 S4 121.75(18) . .
N5 C12 S4 125.65(18) . .
C14 C13 C18 118.5(2) . .
C14 C13 N5 126.3(2) . .
C18 C13 N5 115.20(19) . .
C15 C14 C13 120.2(2) . .
C16 C15 C14 119.6(2) . .
F2 C16 C17 118.9(2) . .
F2 C16 C15 119.0(2) . .
C17 C16 C15 122.1(2) . .
C16 C17 C18 118.0(2) . .
C17 C18 C13 121.6(2) . .
N1 C19 C20 111.56(19) . .
N6 C20 C19 111.96(19) . .
N6 C21 N7 112.97(19) . .
N6 C21 S2 122.34(17) . .
N7 C21 S2 124.69(16) . .
C23 C22 C27 119.0(2) . .
C23 C22 N7 124.7(2) . .
C27 C22 N7 116.1(2) . .
C22 C23 C24 119.8(2) . .
C25 C24 C23 119.1(2) . .
C26 C25 C24 122.7(2) . .
C26 C25 F3 118.9(3) . .
C24 C25 F3 118.5(2) . .
C25 C26 C27 118.6(3) . .
C26 C27 C22 120.8(2) . .
N8 C28 C29 115.88(17) . .
C28 C29 C30 109.55(18) . .
C31 C30 C29 112.0(2) . .
N8 C32 C33 116.27(17) . .
C32 C33 C34 108.35(19) . .
C35 C34 C33 113.7(2) . .
N8 C36 C37 115.69(17) . .
C36 C37 C38 110.36(18) . .
C39 C38 C37 114.7(2) . .
C41 C40 N8 116.43(17) . .
C40 C41 C42 109.66(19) . .
C43 C42 C41 112.5(2) . .
C19 N1 C10 112.58(18) . .
C19 N1 C1 111.76(18) . .
C10 N1 C1 112.45(18) . .
C3 N2 C2 124.0(2) . .
C3 N3 C4 125.79(19) . .
C12 N4 C11 123.8(2) . .
C12 N5 C13 132.22(19) . .
C21 N6 C20 125.0(2) . .
C21 N7 C22 131.10(19) . .
C28 N8 C32 111.10(16) . .
C28 N8 C40 111.29(15) . .
C32 N8 C40 105.93(15) . .
C28 N8 C36 106.23(15) . .
C32 N8 C36 110.93(15) . .
C40 N8 C36 111.46(16) . .

loop_
_geom_bond_atom_site_label_1
_geom_bond_atom_site_label_2
_geom_bond_distance
_geom_bond_site_symmetry_2
C50 O10 1.078(7) .
C50 C53 1.624(10) .
C51 O10 1.434(5) .
C51 C52 1.530(5) .
O1 S1 1.476(3) .
O1 O4 1.664(4) .
O1 O2 1.705(4) .
O1 O3 1.735(4) 2_675
O3 S1 1.504(3) .
O3 O4 1.719(4) .
O3 O1 1.735(4) 2_675
O3 O2 1.747(4) .
O2 S1 1.475(3) .
O2 O4 1.672(4) 2_675
O4 S1 1.457(3) .
O4 O2 1.672(4) 2_675
S1 O4 1.457(3) 2_675
S1 O2 1.475(3) 2_675
S1 O1 1.476(3) 2_675
S1 O3 1.504(3) 2_675
C1 N1 1.474(3) .
C1 C2 1.518(3) .
C2 N2 1.452(3) .
C3 N2 1.344(3) .
C3 N3 1.358(3) .
C3 S3 1.687(2) .
C4 C5 1.380(3) .
C4 C9 1.393(3) .
C4 N3 1.425(3) .
C5 C6 1.391(4) .
C6 C7 1.365(4) .
C7 F1 1.367(3) .
C7 C8 1.381(3) .
C8 C9 1.387(3) .
C10 N1 1.466(3) .
C10 C11 1.526(3) .
C11 N4 1.456(3) .
C12 N4 1.349(3) .
C12 N5 1.365(3) .
C12 S4 1.682(2) .
C13 C14 1.392(3) .
C13 C18 1.401(3) .
C13 N5 1.415(3) .
C14 C15 1.386(4) .
C15 C16 1.377(4) .
C16 F2 1.369(3) .
C16 C17 1.373(3) .
C17 C18 1.389(3) .
C19 N1 1.465(3) .
C19 C20 1.525(3) .
C20 N6 1.458(3) .
C21 N6 1.348(3) .
C21 N7 1.362(3) .
C21 S2 1.685(2) .
C22 C23 1.387(3) .
C22 C27 1.397(3) .
C22 N7 1.408(3) .
C23 C24 1.398(3) .
C24 C25 1.366(4) .
C25 C26 1.358(4) .
C25 F3 1.367(3) .
C26 C27 1.385(4) .
C28 N8 1.519(3) .
C28 C29 1.522(3) .
C29 C30 1.529(3) .
C30 C31 1.521(3) .
C32 N8 1.521(3) .
C32 C33 1.522(3) .
C33 C34 1.525(3) .
C34 C35 1.510(4) .
C36 N8 1.524(3) .
C36 C37 1.527(3) .
C37 C38 1.532(3) .
C38 C39 1.514(4) .
C40 C41 1.517(3) .
C40 N8 1.521(3) .
C41 C42 1.527(3) .
C42 C43 1.522(3) .

loop_
_geom_hbond_atom_site_label_D
_geom_hbond_atom_site_label_H
_geom_hbond_atom_site_label_A
_geom_hbond_distance_DH
_geom_hbond_distance_HA
_geom_hbond_distance_DA
_geom_hbond_angle_DHA
_geom_hbond_site_symmetry_A
N2 H2 O4 0.86 2.15 2.917(4) 148.2 2_675
N2 H2 O3 0.86 2.24 3.077(4) 164.2 2_675
N3 H3 O2 0.86 2.03 2.840(4) 155.9 .
N3 H3 O1 0.86 2.16 2.965(4) 155.7 .
N4 H4 O4 0.86 2.15 2.918(4) 149.1 2_675
N4 H4 O2 0.86 2.18 3.018(4) 164.5 .
N5 H5A O3 0.86 2.25 3.091(4) 165.1 .
N5 H5A O1 0.86 2.34 3.082(4) 144.6 2_675
N6 H6A O4 0.86 2.20 2.977(4) 149.8 2_675
N6 H6A O1 0.86 2.43 3.210(4) 151.9 2_675
N7 H7 O2 0.86 2.25 3.016(4) 149.1 2_675
N7 H7 O1 0.86 2.27 3.051(4) 150.9 2_675
N7 H7 O3 0.86 2.46 3.222(4) 147.5 2_675
N7 H7 O4 0.86 2.52 3.295(4) 150.4 2_675
